data_2211897
loop_
_publ_author_name
'Gui-Ru Deng'
'Yan-Hong Zhang'
'Guang-Ming Yang'

_publ_section_title
(7,12-Diphenyl-5,6:13,14-dibenzo-8,11-diazonia-1,4-diazacyclopentadeca-7,12-diene-2,3-dione)nickel(II)
_journal_coeditor_code NG2132
_journal_issue 1
_journal_name_full 'Acta Crystallographica Section E'
_journal_page_first m29
_journal_page_last m30
_journal_paper_doi 10.1107/S1600536806051038
_journal_volume 63
_journal_year 2007
_chemical_formula_iupac '[Ni (C30 H22 N4 O2)]'
_chemical_formula_moiety 'C30 H22 N4 O2 Ni'
_chemical_formula_sum 'C30 H22 N4 Ni O2'
_chemical_formula_weight 529.23
_chemical_name_systematic
;
(7,12-Diphenyl-5,6:13,14-dibenzo-8,11-diazonia-1,4-diazacyclopentadeca-
7,12-diene-2,3-dione)nickel(II)
;
_space_group_IT_number 14
_symmetry_cell_setting monoclinic
_symmetry_space_group_name_Hall '-P 2ybc'
_symmetry_space_group_name_H-M 'P 1 21/c 1'
_atom_sites_solution_hydrogens geom
_atom_sites_solution_primary direct
_atom_sites_solution_secondary difmap
_cell_angle_alpha 90.00
_cell_angle_beta 118.561(3)
_cell_angle_gamma 90.00
_cell_formula_units_Z 4
_cell_length_a 15.817(5)
_cell_length_b 10.363(3)
_cell_length_c 16.321(5)
_cell_measurement_reflns_used 5597
_cell_measurement_temperature 294(2)
_cell_measurement_theta_max 27.5
_cell_measurement_theta_min 3.2
_cell_volume 2349.7(12)
_computing_cell_refinement CrystalClear
_computing_data_collection 'CrystalClear (Rigaku/MSC, 2005)'
_computing_data_reduction CrystalClear
_computing_molecular_graphics 'CrystalStructure (Rigaku/MSC, 2005)'
_computing_publication_material CrystalStructure
_computing_structure_refinement 'SHELXL97 (Sheldrick, 1997)'
_computing_structure_solution 'SHELXS97 (Sheldrick, 1997)'
_diffrn_ambient_temperature 294(2)
_diffrn_detector_area_resol_mean 7.31
_diffrn_measured_fraction_theta_full 0.995
_diffrn_measured_fraction_theta_max 0.995
_diffrn_measurement_device_type 'Rigaku Saturn'
_diffrn_measurement_method \w
_diffrn_radiation_monochromator confocal
_diffrn_radiation_source 'rotating anode'
_diffrn_radiation_type MoK\a
_diffrn_radiation_wavelength 0.71070
_diffrn_reflns_av_R_equivalents 0.0574
_diffrn_reflns_av_sigmaI/netI 0.0581
_diffrn_reflns_limit_h_max 20
_diffrn_reflns_limit_h_min -16
_diffrn_reflns_limit_k_max 9
_diffrn_reflns_limit_k_min -13
_diffrn_reflns_limit_l_max 14
_diffrn_reflns_limit_l_min -21
_diffrn_reflns_number 14754
_diffrn_reflns_theta_full 27.48
_diffrn_reflns_theta_max 27.48
_diffrn_reflns_theta_min 3.17
_diffrn_standards_number 0
_exptl_absorpt_coefficient_mu 0.863
_exptl_absorpt_correction_T_max 0.9663
_exptl_absorpt_correction_T_min 0.9500
_exptl_absorpt_correction_type multi-scan
_exptl_absorpt_process_details '(Jacobson, 1998)'
_exptl_crystal_colour red
_exptl_crystal_density_diffrn 1.496
_exptl_crystal_density_method 'not measured'
_exptl_crystal_description block
_exptl_crystal_F_000 1096
_exptl_crystal_size_max 0.06
_exptl_crystal_size_mid 0.04
_exptl_crystal_size_min 0.04
_refine_diff_density_max 0.358
_refine_diff_density_min -0.314
_refine_ls_extinction_method none
_refine_ls_goodness_of_fit_ref 1.063
_refine_ls_hydrogen_treatment constr
_refine_ls_matrix_type full
_refine_ls_number_parameters 335
_refine_ls_number_reflns 5373
_refine_ls_number_restraints 0
_refine_ls_restrained_S_all 1.063
_refine_ls_R_factor_all 0.0501
_refine_ls_R_factor_gt 0.0388
_refine_ls_shift/su_max 0.001
_refine_ls_shift/su_mean 0.000
_refine_ls_structure_factor_coef Fsqd
_refine_ls_weighting_details 'calc w=1/[\s^2^(Fo^2^)+(0.0342P)^2^+0.3465P] where P=(Fo^2^+2Fc^2^)/3'
_refine_ls_weighting_scheme calc
_refine_ls_wR_factor_gt 0.0844
_refine_ls_wR_factor_ref 0.0912
_reflns_number_gt 4318
_reflns_number_total 5373
_reflns_threshold_expression I>2\s(I)
_cod_data_source_file ng2132.cif
_cod_data_source_block I
_cod_original_cell_volume 2349.7(11)
_cod_original_sg_symbol_H-M 'P 21/c'
_cod_database_code 2211897
_cod_database_fobs_code 2211897

loop_
_symmetry_equiv_pos_as_xyz
'x, y, z'
'-x, y+1/2, -z+1/2'
'-x, -y, -z'
'x, -y-1/2, z-1/2'

loop_
_atom_site_type_symbol
_atom_site_label
_atom_site_fract_x
_atom_site_fract_y
_atom_site_fract_z
_atom_site_U_iso_or_equiv
_atom_site_adp_type
_atom_site_calc_flag
_atom_site_refinement_flags
_atom_site_occupancy
Ni Ni1 0.630951(17) 1.07406(2) 0.191739(17) 0.03119(9) Uani d . 1
O O1 0.58010(12) 1.43631(15) 0.14277(12) 0.0527(4) Uani d . 1
O O2 0.77470(11) 1.38748(15) 0.21426(11) 0.0462(4) Uani d . 1
N N1 0.55597(11) 1.21335(16) 0.12454(11) 0.0330(4) Uani d . 1
N N2 0.73594(11) 1.16997(16) 0.20590(11) 0.0333(4) Uani d . 1
N N3 0.70881(12) 0.94942(16) 0.27729(12) 0.0342(4) Uani d . 1
N N4 0.52612(12) 0.96885(17) 0.16861(12) 0.0345(4) Uani d . 1
C C1 0.60862(15) 1.3251(2) 0.15118(14) 0.0366(4) Uani d . 1
C C2 0.71761(14) 1.2983(2) 0.19496(14) 0.0356(4) Uani d . 1
C C3 0.82564(14) 1.1183(2) 0.22797(14) 0.0327(4) Uani d . 1
C C4 0.88406(16) 1.1760(2) 0.19498(16) 0.0426(5) Uani d . 1
H H4 0.8639 1.2521 0.1607 0.051 Uiso calc R 1
C C5 0.97052(17) 1.1218(2) 0.21263(19) 0.0524(6) Uani d . 1
H H5 1.0069 1.1604 0.1884 0.063 Uiso calc R 1
C C6 1.00433(18) 1.0110(2) 0.2656(2) 0.0549(6) Uani d . 1
H H6 1.0636 0.9761 0.2784 0.066 Uiso calc R 1
C C7 0.94876(16) 0.9532(2) 0.29915(18) 0.0442(5) Uani d . 1
H H7 0.9716 0.8794 0.3357 0.053 Uiso calc R 1
C C8 0.85821(14) 1.0027(2) 0.27964(14) 0.0345(4) Uani d . 1
C C9 0.79976(14) 0.92919(19) 0.31139(14) 0.0335(4) Uani d . 1
C C10 0.64968(14) 0.8795(2) 0.31095(15) 0.0405(5) Uani d . 1
H H10A 0.6390 0.9328 0.3540 0.049 Uiso calc R 1
H H10B 0.6815 0.8006 0.3425 0.049 Uiso calc R 1
C C11 0.55611(15) 0.8498(2) 0.22603(15) 0.0428(5) Uani d . 1
H H11A 0.5642 0.7794 0.1912 0.051 Uiso calc R 1
H H11B 0.5079 0.8252 0.2438 0.051 Uiso calc R 1
C C12 0.43714(14) 0.9834(2) 0.10559(13) 0.0320(4) Uani d . 1
C C13 0.40096(14) 1.1003(2) 0.04828(13) 0.0325(4) Uani d . 1
C C14 0.30474(16) 1.1010(2) -0.02286(15) 0.0424(5) Uani d . 1
H H14 0.2674 1.0278 -0.0318 0.051 Uiso calc R 1
C C15 0.26374(16) 1.2062(2) -0.07987(15) 0.0466(5) Uani d . 1
H H15 0.1994 1.2045 -0.1253 0.056 Uiso calc R 1
C C16 0.31980(16) 1.3148(2) -0.06860(15) 0.0423(5) Uani d . 1
H H16 0.2933 1.3859 -0.1074 0.051 Uiso calc R 1
C C17 0.41431(15) 1.3173(2) -0.00008(14) 0.0390(5) Uani d . 1
H H17 0.4507 1.3909 0.0067 0.047 Uiso calc R 1
C C18 0.45802(14) 1.21205(19) 0.06031(13) 0.0319(4) Uani d . 1
C C19 0.84872(14) 0.8253(2) 0.38215(14) 0.0356(4) Uani d . 1
C C20 0.90706(17) 0.8566(3) 0.47512(16) 0.0510(6) Uani d . 1
H H20 0.9174 0.9425 0.4939 0.061 Uiso calc R 1
C C21 0.9497(2) 0.7592(3) 0.53967(19) 0.0674(8) Uani d . 1
H H21 0.9881 0.7797 0.6023 0.081 Uiso calc R 1
C C22 0.9358(2) 0.6316(3) 0.5122(2) 0.0662(8) Uani d . 1
H H22 0.9636 0.5663 0.5562 0.079 Uiso calc R 1
C C23 0.88040(19) 0.6012(2) 0.4191(2) 0.0587(7) Uani d . 1
H H23 0.8729 0.5155 0.4000 0.070 Uiso calc R 1
C C24 0.83626(16) 0.6973(2) 0.35439(18) 0.0456(5) Uani d . 1
H H24 0.7979 0.6763 0.2919 0.055 Uiso calc R 1
C C25 0.36742(14) 0.8746(2) 0.08710(13) 0.0338(4) Uani d . 1
C C26 0.37608(18) 0.7646(2) 0.04341(16) 0.0485(6) Uani d . 1
H H26 0.4259 0.7581 0.0286 0.058 Uiso calc R 1
C C27 0.3108(2) 0.6644(3) 0.02166(18) 0.0607(7) Uani d . 1
H H27 0.3165 0.5905 -0.0076 0.073 Uiso calc R 1
C C28 0.2373(2) 0.6757(3) 0.04403(17) 0.0611(7) Uani d . 1
H H28 0.1922 0.6098 0.0280 0.073 Uiso calc R 1
C C29 0.22977(17) 0.7828(3) 0.08952(17) 0.0537(6) Uani d . 1
H H29 0.1807 0.7883 0.1054 0.064 Uiso calc R 1
C C30 0.29534(15) 0.8827(2) 0.11176(16) 0.0417(5) Uani d . 1
H H30 0.2908 0.9550 0.1432 0.050 Uiso calc R 1

loop_
_atom_site_aniso_label
_atom_site_aniso_U_11
_atom_site_aniso_U_22
_atom_site_aniso_U_33
_atom_site_aniso_U_12
_atom_site_aniso_U_13
_atom_site_aniso_U_23
Ni1 0.02749(14) 0.02899(15) 0.03853(14) -0.00035(10) 0.01694(10) 0.00667(11)
O1 0.0476(10) 0.0293(9) 0.0704(11) 0.0035(7) 0.0196(8) 0.0012(8)
O2 0.0424(9) 0.0333(8) 0.0629(10) -0.0087(7) 0.0251(8) 0.0002(8)
N1 0.0306(8) 0.0292(9) 0.0407(9) -0.0003(7) 0.0182(7) 0.0053(7)
N2 0.0304(8) 0.0295(9) 0.0399(9) -0.0008(7) 0.0169(7) 0.0054(7)
N3 0.0314(8) 0.0330(9) 0.0397(9) -0.0007(7) 0.0182(7) 0.0075(7)
N4 0.0312(9) 0.0316(9) 0.0424(9) 0.0016(7) 0.0190(7) 0.0108(8)
C1 0.0395(11) 0.0313(11) 0.0403(10) -0.0012(9) 0.0202(9) 0.0034(9)
C2 0.0365(11) 0.0341(12) 0.0380(10) -0.0044(8) 0.0193(8) 0.0021(9)
C3 0.0298(10) 0.0312(10) 0.0392(10) -0.0044(8) 0.0183(8) -0.0035(9)
C4 0.0428(12) 0.0391(12) 0.0534(12) -0.0039(9) 0.0291(10) 0.0024(10)
C5 0.0500(14) 0.0479(14) 0.0803(17) -0.0057(11) 0.0481(13) -0.0021(14)
C6 0.0424(13) 0.0468(15) 0.0900(19) 0.0024(11) 0.0433(13) -0.0019(14)
C7 0.0385(12) 0.0338(12) 0.0647(14) 0.0025(9) 0.0283(10) 0.0007(11)
C8 0.0325(10) 0.0304(11) 0.0432(10) -0.0032(8) 0.0203(8) -0.0027(9)
C9 0.0329(10) 0.0285(11) 0.0392(10) -0.0008(8) 0.0175(8) 0.0001(9)
C10 0.0353(11) 0.0441(13) 0.0464(11) 0.0022(9) 0.0232(9) 0.0160(10)
C11 0.0351(11) 0.0374(13) 0.0540(12) -0.0017(9) 0.0199(9) 0.0142(10)
C12 0.0325(10) 0.0319(11) 0.0361(9) -0.0020(8) 0.0201(8) -0.0001(8)
C13 0.0323(10) 0.0325(11) 0.0346(9) 0.0009(8) 0.0176(8) 0.0027(8)
C14 0.0369(11) 0.0409(13) 0.0436(11) -0.0039(9) 0.0145(9) 0.0058(10)
C15 0.0379(12) 0.0488(15) 0.0421(11) 0.0028(10) 0.0103(9) 0.0055(10)
C16 0.0429(12) 0.0377(12) 0.0409(11) 0.0102(9) 0.0158(9) 0.0086(10)
C17 0.0406(12) 0.0321(11) 0.0448(11) 0.0022(9) 0.0207(9) 0.0032(9)
C18 0.0313(10) 0.0324(11) 0.0365(9) 0.0038(8) 0.0198(8) 0.0020(8)
C19 0.0302(10) 0.0324(11) 0.0444(11) 0.0034(8) 0.0180(8) 0.0061(9)
C20 0.0493(14) 0.0471(15) 0.0484(13) 0.0153(11) 0.0168(10) 0.0015(11)
C21 0.0572(17) 0.088(2) 0.0494(14) 0.0327(15) 0.0194(12) 0.0155(15)
C22 0.0601(17) 0.0625(19) 0.089(2) 0.0338(15) 0.0461(16) 0.0427(17)
C23 0.0475(14) 0.0342(14) 0.104(2) 0.0075(11) 0.0441(15) 0.0138(14)
C24 0.0367(12) 0.0344(12) 0.0639(14) -0.0014(9) 0.0227(10) -0.0030(11)
C25 0.0327(10) 0.0310(11) 0.0365(10) -0.0008(8) 0.0156(8) 0.0039(9)
C26 0.0607(15) 0.0463(14) 0.0456(12) -0.0056(11) 0.0312(11) -0.0036(11)
C27 0.094(2) 0.0382(14) 0.0486(13) -0.0161(13) 0.0331(14) -0.0059(12)
C28 0.0685(18) 0.0467(15) 0.0525(14) -0.0277(13) 0.0164(12) 0.0063(12)
C29 0.0397(13) 0.0637(18) 0.0558(14) -0.0107(11) 0.0214(11) 0.0153(13)
C30 0.0355(11) 0.0403(12) 0.0500(12) -0.0031(9) 0.0210(9) 0.0018(10)

loop_
_atom_type_symbol
_atom_type_description
_atom_type_scat_dispersion_real
_atom_type_scat_dispersion_imag
_atom_type_scat_source
C C 0.0033 0.0016 'International Tables Vol C Tables 4.2.6.8 and 6.1.1.4'
H H 0.0000 0.0000 'International Tables Vol C Tables 4.2.6.8 and 6.1.1.4'
N N 0.0061 0.0033 ' International Tables Vol C Tables 4.2.6.8 and 6.1.1.4'
Ni Ni 0.3393 1.1124 ' International Tables Vol C Tables 4.2.6.8 and 6.1.1.4'
O O 0.0106 0.0060 ' International Tables Vol C Tables 4.2.6.8 and 6.1.1.4'

loop_
_geom_angle_atom_site_label_1
_geom_angle_atom_site_label_2
_geom_angle_atom_site_label_3
_geom_angle
_geom_angle_publ_flag
N2 Ni1 N1 86.44(7) yes
N2 Ni1 N4 174.58(8) yes
N1 Ni1 N4 94.58(7) yes
N2 Ni1 N3 92.66(7) yes
N1 Ni1 N3 170.18(8) yes
N4 Ni1 N3 87.23(7) yes
C1 N1 C18 122.31(17) ?
C1 N1 Ni1 110.49(13) yes
C18 N1 Ni1 127.04(14) yes
C2 N2 C3 122.62(16) ?
C2 N2 Ni1 112.80(13) yes
C3 N2 Ni1 124.55(14) yes
C9 N3 C10 122.24(17) ?
C9 N3 Ni1 129.54(14) yes
C10 N3 Ni1 107.93(13) yes
C12 N4 C11 119.78(17) ?
C12 N4 Ni1 127.99(15) yes
C11 N4 Ni1 111.92(12) yes
O1 C1 N1 128.8(2) ?
O1 C1 C2 119.55(19) ?
N1 C1 C2 111.66(18) ?
O2 C2 N2 128.5(2) ?
O2 C2 C1 120.42(19) ?
N2 C2 C1 111.07(17) ?
N2 C3 C4 120.77(19) ?
N2 C3 C8 121.07(16) ?
C4 C3 C8 118.07(18) ?
C5 C4 C3 121.0(2) ?
C5 C4 H4 119.5 ?
C3 C4 H4 119.5 ?
C4 C5 C6 121.3(2) ?
C4 C5 H5 119.4 ?
C6 C5 H5 119.4 ?
C7 C6 C5 118.7(2) ?
C7 C6 H6 120.6 ?
C5 C6 H6 120.6 ?
C6 C7 C8 121.8(2) ?
C6 C7 H7 119.1 ?
C8 C7 H7 119.1 ?
C7 C8 C3 119.04(18) ?
C7 C8 C9 118.35(19) ?
C3 C8 C9 122.58(18) ?
N3 C9 C8 121.62(18) ?
N3 C9 C19 120.66(17) ?
C8 C9 C19 117.67(17) ?
N3 C10 C11 106.09(17) ?
N3 C10 H10A 110.5 ?
C11 C10 H10A 110.5 ?
N3 C10 H10B 110.5 ?
C11 C10 H10B 110.5 ?
H10A C10 H10B 108.7 ?
N4 C11 C10 106.84(17) ?
N4 C11 H11A 110.4 ?
C10 C11 H11A 110.4 ?
N4 C11 H11B 110.4 ?
C10 C11 H11B 110.4 ?
H11A C11 H11B 108.6 ?
N4 C12 C13 123.13(18) ?
N4 C12 C25 119.08(19) ?
C13 C12 C25 117.75(17) ?
C14 C13 C18 118.33(19) ?
C14 C13 C12 117.96(19) ?
C18 C13 C12 123.71(18) ?
C15 C14 C13 122.4(2) ?
C15 C14 H14 118.8 ?
C13 C14 H14 118.8 ?
C14 C15 C16 119.2(2) ?
C14 C15 H15 120.4 ?
C16 C15 H15 120.4 ?
C17 C16 C15 120.0(2) ?
C17 C16 H16 120.0 ?
C15 C16 H16 120.0 ?
C16 C17 C18 122.3(2) ?
C16 C17 H17 118.9 ?
C18 C17 H17 118.9 ?
N1 C18 C17 121.00(18) ?
N1 C18 C13 120.98(18) ?
C17 C18 C13 117.81(18) ?
C20 C19 C24 119.9(2) ?
C20 C19 C9 120.4(2) ?
C24 C19 C9 119.78(19) ?
C21 C20 C19 119.5(2) ?
C21 C20 H20 120.3 ?
C19 C20 H20 120.3 ?
C22 C21 C20 120.6(3) ?
C22 C21 H21 119.7 ?
C20 C21 H21 119.7 ?
C23 C22 C21 119.7(2) ?
C23 C22 H22 120.2 ?
C21 C22 H22 120.2 ?
C24 C23 C22 120.2(3) ?
C24 C23 H23 119.9 ?
C22 C23 H23 119.9 ?
C23 C24 C19 120.1(2) ?
C23 C24 H24 119.9 ?
C19 C24 H24 119.9 ?
C30 C25 C26 119.9(2) ?
C30 C25 C12 121.62(19) ?
C26 C25 C12 118.47(19) ?
C27 C26 C25 120.2(2) ?
C27 C26 H26 119.9 ?
C25 C26 H26 119.9 ?
C28 C27 C26 119.2(2) ?
C28 C27 H27 120.4 ?
C26 C27 H27 120.4 ?
C29 C28 C27 120.9(2) ?
C29 C28 H28 119.6 ?
C27 C28 H28 119.6 ?
C28 C29 C30 119.9(2) ?
C28 C29 H29 120.0 ?
C30 C29 H29 120.0 ?
C25 C30 C29 119.8(2) ?
C25 C30 H30 120.1 ?
C29 C30 H30 120.1 ?

loop_
_geom_bond_atom_site_label_1
_geom_bond_atom_site_label_2
_geom_bond_distance
_geom_bond_publ_flag
Ni1 N2 1.8527(16) yes
Ni1 N1 1.8572(17) yes
Ni1 N4 1.8660(17) yes
Ni1 N3 1.8682(17) yes
O1 C1 1.221(3) ?
O2 C2 1.224(2) ?
N1 C1 1.371(3) ?
N1 C18 1.395(2) ?
N2 C2 1.354(3) ?
N2 C3 1.393(2) ?
N3 C9 1.287(3) ?
N3 C10 1.481(2) ?
N4 C12 1.295(3) ?
N4 C11 1.483(3) ?
C1 C2 1.543(3) ?
C3 C4 1.406(3) ?
C3 C8 1.413(3) ?
C4 C5 1.376(3) ?
C4 H4 0.9300 ?
C5 C6 1.382(3) ?
C5 H5 0.9300 ?
C6 C7 1.375(3) ?
C6 H6 0.9300 ?
C7 C8 1.407(3) ?
C7 H7 0.9300 ?
C8 C9 1.470(3) ?
C9 C19 1.496(3) ?
C10 C11 1.498(3) ?
C10 H10A 0.9700 ?
C10 H10B 0.9700 ?
C11 H11A 0.9700 ?
C11 H11B 0.9700 ?
C12 C13 1.469(3) ?
C12 C25 1.504(3) ?
C13 C14 1.405(3) ?
C13 C18 1.423(3) ?
C14 C15 1.378(3) ?
C14 H14 0.9300 ?
C15 C16 1.390(3) ?
C15 H15 0.9300 ?
C16 C17 1.374(3) ?
C16 H16 0.9300 ?
C17 C18 1.410(3) ?
C17 H17 0.9300 ?
C19 C20 1.386(3) ?
C19 C24 1.386(3) ?
C20 C21 1.380(3) ?
C20 H20 0.9300 ?
C21 C22 1.380(4) ?
C21 H21 0.9300 ?
C22 C23 1.379(4) ?
C22 H22 0.9300 ?
C23 C24 1.374(3) ?
C23 H23 0.9300 ?
C24 H24 0.9300 ?
C25 C30 1.381(3) ?
C25 C26 1.385(3) ?
C26 C27 1.385(3) ?
C26 H26 0.9300 ?
C27 C28 1.381(4) ?
C27 H27 0.9300 ?
C28 C29 1.371(4) ?
C28 H28 0.9300 ?
C29 C30 1.386(3) ?
C29 H29 0.9300 ?
C30 H30 0.9300 ?

loop_
_geom_torsion_atom_site_label_1
_geom_torsion_atom_site_label_2
_geom_torsion_atom_site_label_3
_geom_torsion_atom_site_label_4
_geom_torsion
N2 Ni1 N1 C1 -25.51(14)
N4 Ni1 N1 C1 159.82(14)
N3 Ni1 N1 C1 59.5(4)
N2 Ni1 N1 C18 158.96(16)
N4 Ni1 N1 C18 -15.71(16)
N3 Ni1 N1 C18 -116.0(4)
N1 Ni1 N2 C2 22.04(14)
N4 Ni1 N2 C2 123.1(8)
N3 Ni1 N2 C2 -148.16(15)
N1 Ni1 N2 C3 -159.64(16)
N4 Ni1 N2 C3 -58.6(8)
N3 Ni1 N2 C3 30.15(16)
N2 Ni1 N3 C9 -14.48(19)
N1 Ni1 N3 C9 -99.0(4)
N4 Ni1 N3 C9 160.10(19)
N2 Ni1 N3 C10 159.36(14)
N1 Ni1 N3 C10 74.9(4)
N4 Ni1 N3 C10 -26.07(14)
N2 Ni1 N4 C12 -84.3(8)
N1 Ni1 N4 C12 16.42(19)
N3 Ni1 N4 C12 -173.25(19)
N2 Ni1 N4 C11 89.3(8)
N1 Ni1 N4 C11 -170.02(14)
N3 Ni1 N4 C11 0.31(15)
C18 N1 C1 O1 17.6(3)
Ni1 N1 C1 O1 -158.2(2)
C18 N1 C1 C2 -160.89(16)
Ni1 N1 C1 C2 23.34(19)
C3 N2 C2 O2 -11.2(3)
Ni1 N2 C2 O2 167.15(18)
C3 N2 C2 C1 168.16(17)
Ni1 N2 C2 C1 -13.5(2)
O1 C1 C2 O2 -5.9(3)
N1 C1 C2 O2 172.76(19)
O1 C1 C2 N2 174.69(19)
N1 C1 C2 N2 -6.7(2)
C2 N2 C3 C4 -33.2(3)
Ni1 N2 C3 C4 148.64(17)
C2 N2 C3 C8 150.3(2)
Ni1 N2 C3 C8 -27.8(3)
N2 C3 C4 C5 -176.7(2)
C8 C3 C4 C5 -0.1(3)
C3 C4 C5 C6 -2.0(4)
C4 C5 C6 C7 1.5(4)
C5 C6 C7 C8 1.0(4)
C6 C7 C8 C3 -3.1(3)
C6 C7 C8 C9 174.9(2)
N2 C3 C8 C7 179.12(19)
C4 C3 C8 C7 2.5(3)
N2 C3 C8 C9 1.3(3)
C4 C3 C8 C9 -175.3(2)
C10 N3 C9 C8 -177.72(19)
Ni1 N3 C9 C8 -4.7(3)
C10 N3 C9 C19 5.0(3)
Ni1 N3 C9 C19 178.03(14)
C7 C8 C9 N3 -162.4(2)
C3 C8 C9 N3 15.5(3)
C7 C8 C9 C19 15.0(3)
C3 C8 C9 C19 -167.12(18)
C9 N3 C10 C11 -140.2(2)
Ni1 N3 C10 C11 45.5(2)
C12 N4 C11 C10 -160.81(18)
Ni1 N4 C11 C10 25.0(2)
N3 C10 C11 N4 -44.7(2)
C11 N4 C12 C13 177.68(18)
Ni1 N4 C12 C13 -9.2(3)
C11 N4 C12 C25 -4.5(3)
Ni1 N4 C12 C25 168.60(14)
N4 C12 C13 C14 175.1(2)
C25 C12 C13 C14 -2.7(3)
N4 C12 C13 C18 -4.4(3)
C25 C12 C13 C18 177.78(18)
C18 C13 C14 C15 -1.1(3)
C12 C13 C14 C15 179.43(19)
C13 C14 C15 C16 1.6(4)
C14 C15 C16 C17 -1.2(3)
C15 C16 C17 C18 0.3(3)
C1 N1 C18 C17 18.5(3)
Ni1 N1 C18 C17 -166.46(14)
C1 N1 C18 C13 -166.88(18)
Ni1 N1 C18 C13 8.2(3)
C16 C17 C18 N1 175.1(2)
C16 C17 C18 C13 0.3(3)
C14 C13 C18 N1 -174.71(18)
C12 C13 C18 N1 4.8(3)
C14 C13 C18 C17 0.1(3)
C12 C13 C18 C17 179.56(17)
N3 C9 C19 C20 -105.6(2)
C8 C9 C19 C20 77.0(3)
N3 C9 C19 C24 75.0(3)
C8 C9 C19 C24 -102.4(2)
C24 C19 C20 C21 -2.1(3)
C9 C19 C20 C21 178.4(2)
C19 C20 C21 C22 0.9(4)
C20 C21 C22 C23 1.4(4)
C21 C22 C23 C24 -2.5(4)
C22 C23 C24 C19 1.3(3)
C20 C19 C24 C23 1.0(3)
C9 C19 C24 C23 -179.5(2)
N4 C12 C25 C30 110.1(2)
C13 C12 C25 C30 -72.0(3)
N4 C12 C25 C26 -70.5(3)
C13 C12 C25 C26 107.4(2)
C30 C25 C26 C27 2.1(3)
C12 C25 C26 C27 -177.3(2)
C25 C26 C27 C28 0.0(4)
C26 C27 C28 C29 -1.8(4)
C27 C28 C29 C30 1.4(4)
C26 C25 C30 C29 -2.4(3)
C12 C25 C30 C29 176.9(2)
C28 C29 C30 C25 0.7(4)
